data_1513901
loop_
_publ_author_name
'Mochizuki, Katsura'
'Takahashi, Junpei'

_publ_section_title
;
 Synthesis and structures of dinickel(II) complexes with a binucleating
 ligand,
 N,N'-bis[3-(N,N-dimethyl)aminopropyl]-N,N'-dimethyl-1,3-diamino-2-hydroxypropane
 (HL1), and investigation of carboxylic acid capture assisted by
 intramolecular hydrogen bonding
;
_journal_name_full 'Inorganica Chimica Acta'
_journal_page_first 27
_journal_page_last 32
_journal_paper_doi 10.1016/j.ica.2014.01.031
_journal_volume 414
_journal_year 2014
_chemical_formula_sum 'C48 H71 B N4 Ni2 O7'
_chemical_formula_weight 944.32
_chemical_name_systematic
; 
 ? 
;
_space_group_IT_number 2
_symmetry_cell_setting triclinic
_symmetry_space_group_name_Hall '-P 1'
_symmetry_space_group_name_H-M 'P -1'
_atom_sites_solution_hydrogens geom
_atom_sites_solution_primary direct
_atom_sites_solution_secondary difmap
_audit_creation_method SHELXL-97
_cell_angle_alpha 72.14(3)
_cell_angle_beta 76.146(15)
_cell_angle_gamma 82.73(2)
_cell_formula_units_Z 2
_cell_length_a 10.9320(14)
_cell_length_b 13.070(6)
_cell_length_c 18.723(5)
_cell_measurement_reflns_used 47
_cell_measurement_temperature 298(2)
_cell_measurement_theta_max 17.46
_cell_measurement_theta_min 15.04
_cell_volume 2468.1(14)
_computing_cell_refinement 'MXC (MAC Science) '
_computing_data_collection 'MXC (MAC Science) '
_computing_data_reduction 'MXC (MAC Science) '
_computing_molecular_graphics Ortep-3
_computing_structure_refinement 'SHELXL-97 (Sheldrick, 1997)'
_computing_structure_solution 'Sir-92 in maxus'
_diffrn_ambient_temperature 298(2)
_diffrn_measured_fraction_theta_full 0.999
_diffrn_measured_fraction_theta_max 0.999
_diffrn_measurement_device_type 'Mac Science MXC3K'
_diffrn_measurement_method 2theta-Omega
_diffrn_radiation_monochromator graphite
_diffrn_radiation_source 'fine-focus sealed tube'
_diffrn_radiation_type MoK\a
_diffrn_radiation_wavelength 0.71073
_diffrn_reflns_av_R_equivalents 0.0564
_diffrn_reflns_av_sigmaI/netI 0.0548
_diffrn_reflns_limit_h_max 14
_diffrn_reflns_limit_h_min -14
_diffrn_reflns_limit_k_max 16
_diffrn_reflns_limit_k_min 0
_diffrn_reflns_limit_l_max 24
_diffrn_reflns_limit_l_min -23
_diffrn_reflns_number 11818
_diffrn_reflns_theta_full 27.50
_diffrn_reflns_theta_max 27.50
_diffrn_reflns_theta_min 1.64
_diffrn_standards_decay_% 0
_diffrn_standards_interval_count 100
_diffrn_standards_number 3
_exptl_absorpt_coefficient_mu 0.814
_exptl_absorpt_correction_T_max 1.000
_exptl_absorpt_correction_T_min 0.863
_exptl_absorpt_correction_type psi-scan
_exptl_absorpt_process_details
;
psi-scan (North, Philips & Mathews, 1968)
;
_exptl_crystal_colour green
_exptl_crystal_density_diffrn 1.271
_exptl_crystal_density_method 'not measured'
_exptl_crystal_description 'Rectangular Solid'
_exptl_crystal_F_000 1008
_exptl_crystal_size_max 0.70
_exptl_crystal_size_mid 0.40
_exptl_crystal_size_min 0.15
_refine_diff_density_max 0.865
_refine_diff_density_min -0.388
_refine_diff_density_rms 0.065
_refine_ls_extinction_method none
_refine_ls_goodness_of_fit_ref 1.010
_refine_ls_hydrogen_treatment constr
_refine_ls_matrix_type full
_refine_ls_number_parameters 569
_refine_ls_number_reflns 11317
_refine_ls_number_restraints 31
_refine_ls_restrained_S_all 1.017
_refine_ls_R_factor_all 0.1187
_refine_ls_R_factor_gt 0.0637
_refine_ls_shift/su_max 0.001
_refine_ls_shift/su_mean 0.000
_refine_ls_structure_factor_coef Fsqd
_refine_ls_weighting_details 'calc w=1/[\s^2^(Fo^2^)+(0.0859P)^2^+1.7820P] where P=(Fo^2^+2Fc^2^)/3'
_refine_ls_weighting_scheme calc
_refine_ls_wR_factor_gt 0.1528
_refine_ls_wR_factor_ref 0.1906
_reflns_number_gt 6524
_reflns_number_total 11317
_reflns_threshold_expression >2sigma(I)
_cod_data_source_file Complex_3.cif
_cod_data_source_block NiLpro
_cod_depositor_comments
;
The following automatic conversions were performed:

'_symmetry_cell_setting' value 'Triclinic' changed to 'triclinic'
according to the built-in table from CIF Core dictionary named
'cif_core.dic' version 2.4.1 from 2010-06-29.

Automatic conversion script
Id: cif_fix_values 2281 2013-09-26 08:29:07Z andrius 
;
_cod_original_sg_symbol_H-M 'P -1          '
_cod_database_code 1513901

loop_
_symmetry_equiv_pos_as_xyz
'x, y, z'
'-x, -y, -z'

loop_
_atom_site_label
_atom_site_type_symbol
_atom_site_fract_x
_atom_site_fract_y
_atom_site_fract_z
_atom_site_U_iso_or_equiv
_atom_site_adp_type
_atom_site_occupancy
_atom_site_symmetry_multiplicity
_atom_site_calc_flag
_atom_site_refinement_flags
Ni2 Ni 0.75012(5) 0.11931(4) 0.78330(3) 0.05292(17) Uani 1 1 d .
Ni1 Ni 0.54401(5) 0.31853(4) 0.82861(3) 0.05416(17) Uani 1 1 d .
O20 O 0.6508(3) 0.2629(2) 0.74248(16) 0.0572(7) Uani 1 1 d .
C66 C 0.9739(4) 0.6694(3) 0.6173(2) 0.0515(10) Uani 1 1 d .
O44 O 0.8220(3) 0.1858(3) 0.84921(19) 0.0664(8) Uani 1 1 d .
O33 O 0.4467(3) 0.1875(3) 0.8691(2) 0.0733(9) Uani 1 1 d .
N13 N 0.8600(4) -0.0279(3) 0.8208(3) 0.0740(11) Uani 1 1 d U
N5 N 0.5900(3) 0.4671(3) 0.7492(2) 0.0575(9) Uani 1 1 d .
C60 C 1.1879(4) 0.5502(4) 0.6382(3) 0.0550(10) Uani 1 1 d .
O43 O 0.6757(3) 0.3048(3) 0.88747(19) 0.0699(9) Uani 1 1 d .
O34 O 0.6014(3) 0.0600(3) 0.87206(19) 0.0740(9) Uani 1 1 d .
C32 C 0.4885(5) 0.0910(4) 0.8831(3) 0.0595(11) Uani 1 1 d .
C81 C 1.3195(6) 0.9545(5) 0.5294(3) 0.0886(18) Uani 1 1 d .
H81 H 1.3650 1.0157 0.5048 0.106 Uiso 1 1 calc R
C78 C 1.1818(4) 0.7678(3) 0.6028(2) 0.0529(10) Uani 1 1 d .
C72 C 1.0673(4) 0.6511(3) 0.7427(2) 0.0546(10) Uani 1 1 d .
C67 C 0.9658(4) 0.6209(3) 0.5616(2) 0.0544(10) Uani 1 1 d .
H67 H 1.0317 0.5737 0.5476 0.065 Uiso 1 1 calc R
B1 B 1.1021(4) 0.6596(4) 0.6507(3) 0.0499(11) Uani 1 1 d .
O54 O 0.6592(4) 0.0432(3) 0.7250(2) 0.0757(9) Uani 1 1 d .
C68 C 0.8625(4) 0.6406(4) 0.5262(3) 0.0638(12) Uani 1 1 d .
H68 H 0.8616 0.6074 0.4890 0.077 Uiso 1 1 calc R
C71 C 0.8695(4) 0.7345(4) 0.6368(3) 0.0609(11) Uani 1 1 d .
H71 H 0.8680 0.7663 0.6752 0.073 Uiso 1 1 calc R
C65 C 1.1803(5) 0.4519(4) 0.6935(3) 0.0656(12) Uani 1 1 d .
H65 H 1.1261 0.4471 0.7408 0.079 Uiso 1 1 calc R
C83 C 1.1261(5) 0.8670(4) 0.5691(3) 0.0623(11) Uani 1 1 d .
H83 H 1.0399 0.8715 0.5706 0.075 Uiso 1 1 calc R
C42 C 0.7789(5) 0.2514(4) 0.8869(3) 0.0636(12) Uani 1 1 d .
C73 C 1.1413(5) 0.6921(4) 0.7774(3) 0.0636(12) Uani 1 1 d .
H73 H 1.2102 0.7307 0.7466 0.076 Uiso 1 1 calc R
C77 C 0.9666(5) 0.5943(4) 0.7939(3) 0.0697(13) Uani 1 1 d .
H77 H 0.9142 0.5641 0.7743 0.084 Uiso 1 1 calc R
C61 C 1.2699(4) 0.5498(4) 0.5685(3) 0.0677(13) Uani 1 1 d .
H61 H 1.2785 0.6138 0.5289 0.081 Uiso 1 1 calc R
N9 N 0.8859(4) 0.1870(4) 0.6820(2) 0.0687(11) Uani 1 1 d .
C30 C 0.2731(8) 0.0359(7) 0.8972(5) 0.138(3) Uani 1 1 d .
H30A H 0.2396 0.1018 0.9089 0.207 Uiso 1 1 calc R
H30B H 0.2161 -0.0200 0.9256 0.207 Uiso 1 1 calc R
H30C H 0.2829 0.0458 0.8432 0.207 Uiso 1 1 calc R
O53 O 0.5162(4) 0.1729(3) 0.6920(3) 0.0991(14) Uani 1 1 d .
H53 H 0.5511 0.2038 0.7130 0.149 Uiso 1 1 calc R
C63 C 1.3285(6) 0.3636(6) 0.6127(4) 0.0905(19) Uani 1 1 d .
H63 H 1.3747 0.3020 0.6043 0.109 Uiso 1 1 calc R
C8 C 0.8697(5) 0.3014(5) 0.6737(3) 0.0865(17) Uani 1 1 d .
H8A H 0.9143 0.3400 0.6229 0.104 Uiso 1 1 calc R
H8B H 0.9068 0.3169 0.7111 0.104 Uiso 1 1 calc R
C62 C 1.3392(5) 0.4583(6) 0.5556(4) 0.0816(16) Uani 1 1 d .
H62 H 1.3928 0.4617 0.5083 0.098 Uiso 1 1 calc R
C7 C 0.7288(5) 0.3422(4) 0.6848(3) 0.0737(14) Uani 1 1 d .
H7 H 0.7015 0.3591 0.6360 0.088 Uiso 1 1 calc R
N1 N 0.4092(4) 0.3838(3) 0.9084(3) 0.0728(11) Uani 1 1 d .
C70 C 0.7657(4) 0.7554(4) 0.6017(3) 0.0680(13) Uani 1 1 d .
H70 H 0.6986 0.8012 0.6161 0.082 Uiso 1 1 calc R
C6 C 0.7195(5) 0.4441(4) 0.7094(3) 0.0687(13) Uani 1 1 d .
H6A H 0.7769 0.4358 0.7433 0.082 Uiso 1 1 calc R
H6B H 0.7447 0.5043 0.6645 0.082 Uiso 1 1 calc R
C79 C 1.3119(5) 0.7686(4) 0.5965(3) 0.0728(14) Uani 1 1 d .
H79 H 1.3552 0.7043 0.6170 0.087 Uiso 1 1 calc R
C52 C 0.5644(6) 0.0761(5) 0.7003(3) 0.0747(14) Uani 1 1 d .
C75 C 1.0165(7) 0.6228(5) 0.9033(3) 0.0879(18) Uani 1 1 d .
H75 H 0.9998 0.6139 0.9559 0.106 Uiso 1 1 calc R
C69 C 0.7633(5) 0.7082(4) 0.5460(3) 0.0670(13) Uani 1 1 d .
H69 H 0.6950 0.7220 0.5222 0.080 Uiso 1 1 calc R
C16 C 0.5064(6) 0.5013(5) 0.6936(3) 0.0855(16) Uani 1 1 d .
H16A H 0.5368 0.5648 0.6541 0.128 Uiso 1 1 calc R
H16B H 0.4223 0.5166 0.7195 0.128 Uiso 1 1 calc R
H16C H 0.5059 0.4447 0.6709 0.128 Uiso 1 1 calc R
C50 C 0.4765(11) -0.1040(8) 0.7305(6) 0.168(4) Uani 1 1 d .
H50A H 0.5577 -0.1407 0.7339 0.252 Uiso 1 1 calc R
H50B H 0.4284 -0.1435 0.7123 0.252 Uiso 1 1 calc R
H50C H 0.4327 -0.0987 0.7803 0.252 Uiso 1 1 calc R
C31 C 0.3947(5) 0.0057(5) 0.9183(4) 0.0868(16) Uani 1 1 d .
H31A H 0.4299 -0.0584 0.9032 0.104 Uiso 1 1 calc R
H31B H 0.3820 -0.0126 0.9738 0.104 Uiso 1 1 calc R
C82 C 1.1914(5) 0.9592(4) 0.5335(3) 0.0762(14) Uani 1 1 d .
H82 H 1.1495 1.0240 0.5124 0.091 Uiso 1 1 calc R
C4 C 0.5923(5) 0.5547(4) 0.7841(4) 0.0800(15) Uani 1 1 d .
H4A H 0.6127 0.6207 0.7433 0.096 Uiso 1 1 calc R
H4B H 0.6590 0.5367 0.8128 0.096 Uiso 1 1 calc R
C74 C 1.1163(6) 0.6778(5) 0.8560(3) 0.0770(15) Uani 1 1 d .
H74 H 1.1689 0.7063 0.8766 0.092 Uiso 1 1 calc R
C41 C 0.8581(6) 0.2675(6) 0.9382(4) 0.101(2) Uani 1 1 d .
H41A H 0.8570 0.3442 0.9315 0.122 Uiso 1 1 calc R
H41B H 0.8169 0.2344 0.9910 0.122 Uiso 1 1 calc R
C76 C 0.9404(6) 0.5805(5) 0.8722(3) 0.0835(16) Uani 1 1 d .
H76 H 0.8713 0.5427 0.9037 0.100 Uiso 1 1 calc R
C64 C 1.2503(6) 0.3592(4) 0.6816(4) 0.0813(16) Uani 1 1 d .
H64 H 1.2433 0.2947 0.7208 0.098 Uiso 1 1 calc R
C3 C 0.4707(6) 0.5748(4) 0.8367(4) 0.0876(17) Uani 1 1 d .
H3A H 0.4017 0.5809 0.8110 0.105 Uiso 1 1 calc R
H3B H 0.4727 0.6428 0.8470 0.105 Uiso 1 1 calc R
C2 C 0.4456(6) 0.4873(5) 0.9118(4) 0.0907(18) Uani 1 1 d .
H2A H 0.5210 0.4735 0.9329 0.109 Uiso 1 1 calc R
H2B H 0.3789 0.5139 0.9473 0.109 Uiso 1 1 calc R
C11 C 1.0477(6) 0.0327(6) 0.7136(4) 0.1084(19) Uani 1 1 d U
H11A H 1.1382 0.0172 0.7017 0.130 Uiso 1 1 calc R
H11B H 1.0094 -0.0007 0.6854 0.130 Uiso 1 1 calc R
C80 C 1.3791(5) 0.8595(5) 0.5616(4) 0.0900(18) Uani 1 1 d .
H80 H 1.4652 0.8561 0.5601 0.108 Uiso 1 1 calc R
C17 C 0.8683(7) 0.1646(5) 0.6120(3) 0.099(2) Uani 1 1 d .
H17A H 0.7871 0.1943 0.6019 0.148 Uiso 1 1 calc R
H17B H 0.8732 0.0882 0.6199 0.148 Uiso 1 1 calc R
H17C H 0.9331 0.1968 0.5690 0.148 Uiso 1 1 calc R
C10 C 1.0194(6) 0.1517(6) 0.6897(4) 0.103(2) Uani 1 1 d U
H10A H 1.0753 0.1823 0.6408 0.124 Uiso 1 1 calc R
H10B H 1.0388 0.1814 0.7270 0.124 Uiso 1 1 calc R
C12 C 0.9954(6) -0.0151(6) 0.8019(5) 0.116(2) Uani 1 1 d U
H12A H 1.0385 -0.0846 0.8198 0.139 Uiso 1 1 calc R
H12B H 1.0137 0.0321 0.8287 0.139 Uiso 1 1 calc R
C15 C 0.4007(7) 0.3062(5) 0.9856(3) 0.109(2) Uani 1 1 d .
H15A H 0.4837 0.2878 0.9962 0.164 Uiso 1 1 calc R
H15B H 0.3638 0.2423 0.9875 0.164 Uiso 1 1 calc R
H15C H 0.3491 0.3380 1.0234 0.164 Uiso 1 1 calc R
C14 C 0.2843(5) 0.3967(5) 0.8879(4) 0.104(2) Uani 1 1 d .
H14A H 0.2222 0.4228 0.9250 0.156 Uiso 1 1 calc R
H14B H 0.2614 0.3284 0.8873 0.156 Uiso 1 1 calc R
H14C H 0.2882 0.4472 0.8379 0.156 Uiso 1 1 calc R
C40 C 0.9853(8) 0.2277(9) 0.9282(6) 0.167(4) Uani 1 1 d .
H40A H 0.9890 0.1507 0.9485 0.250 Uiso 1 1 calc R
H40B H 1.0295 0.2579 0.9548 0.250 Uiso 1 1 calc R
H40C H 1.0239 0.2473 0.8745 0.250 Uiso 1 1 calc R
C18 C 0.8264(9) -0.1152(6) 0.8010(6) 0.148(3) Uani 1 1 d U
H18A H 0.8501 -0.1024 0.7464 0.222 Uiso 1 1 calc R
H18B H 0.7368 -0.1221 0.8176 0.222 Uiso 1 1 calc R
H18C H 0.8694 -0.1804 0.8257 0.222 Uiso 1 1 calc R
C51 C 0.4933(7) 0.0061(6) 0.6760(5) 0.109(2) Uani 1 1 d .
H51A H 0.4109 0.0409 0.6708 0.131 Uiso 1 1 calc R
H51B H 0.5380 -0.0002 0.6260 0.131 Uiso 1 1 calc R
C19 C 0.8337(9) -0.0643(6) 0.9057(4) 0.138(3) Uani 1 1 d U
H19A H 0.7468 -0.0811 0.9251 0.207 Uiso 1 1 calc R
H19B H 0.8505 -0.0082 0.9246 0.207 Uiso 1 1 calc R
H19C H 0.8867 -0.1274 0.9226 0.207 Uiso 1 1 calc R

loop_
_atom_site_aniso_label
_atom_site_aniso_U_11
_atom_site_aniso_U_22
_atom_site_aniso_U_33
_atom_site_aniso_U_23
_atom_site_aniso_U_13
_atom_site_aniso_U_12
Ni2 0.0546(3) 0.0553(3) 0.0473(3) -0.0163(2) -0.0067(2) -0.0016(2)
Ni1 0.0547(3) 0.0491(3) 0.0570(3) -0.0151(2) -0.0088(2) -0.0032(2)
O20 0.0675(19) 0.0526(17) 0.0497(16) -0.0138(13) -0.0097(14) -0.0042(14)
C66 0.052(2) 0.048(2) 0.054(2) -0.0108(19) -0.0120(19) -0.0089(18)
O44 0.0637(19) 0.073(2) 0.073(2) -0.0324(18) -0.0242(16) 0.0048(16)
O33 0.0612(19) 0.057(2) 0.091(2) -0.0179(18) 0.0043(17) -0.0100(16)
N13 0.070(3) 0.066(2) 0.089(3) -0.032(2) -0.020(2) 0.016(2)
N5 0.056(2) 0.049(2) 0.067(2) -0.0113(17) -0.0176(18) -0.0048(16)
C60 0.050(2) 0.060(3) 0.065(3) -0.024(2) -0.023(2) -0.0045(19)
O43 0.074(2) 0.077(2) 0.069(2) -0.0349(18) -0.0267(17) 0.0180(18)
O34 0.067(2) 0.065(2) 0.069(2) -0.0042(17) 0.0029(17) -0.0002(17)
C32 0.071(3) 0.056(3) 0.049(2) -0.014(2) -0.005(2) -0.009(2)
C81 0.097(4) 0.078(4) 0.086(4) -0.006(3) -0.014(3) -0.040(3)
C78 0.060(3) 0.057(3) 0.046(2) -0.0165(19) -0.0152(19) -0.011(2)
C72 0.065(3) 0.047(2) 0.051(2) -0.0129(19) -0.015(2) 0.002(2)
C67 0.051(2) 0.054(2) 0.057(3) -0.014(2) -0.0103(19) -0.0087(19)
B1 0.049(3) 0.046(3) 0.054(3) -0.011(2) -0.012(2) -0.006(2)
O54 0.083(2) 0.068(2) 0.090(3) -0.0346(19) -0.032(2) 0.0035(18)
C68 0.063(3) 0.075(3) 0.059(3) -0.019(2) -0.019(2) -0.015(2)
C71 0.060(3) 0.059(3) 0.066(3) -0.023(2) -0.012(2) -0.004(2)
C65 0.070(3) 0.055(3) 0.074(3) -0.015(2) -0.025(2) -0.003(2)
C83 0.067(3) 0.059(3) 0.060(3) -0.012(2) -0.014(2) -0.011(2)
C42 0.078(3) 0.062(3) 0.054(3) -0.015(2) -0.019(2) -0.008(3)
C73 0.068(3) 0.065(3) 0.063(3) -0.023(2) -0.023(2) 0.010(2)
C77 0.078(3) 0.064(3) 0.061(3) -0.016(2) -0.006(2) -0.008(2)
C61 0.060(3) 0.080(3) 0.071(3) -0.031(3) -0.021(2) 0.000(2)
N9 0.067(3) 0.078(3) 0.054(2) -0.020(2) 0.0043(18) -0.010(2)
C30 0.123(6) 0.135(7) 0.145(7) -0.017(6) -0.016(6) -0.048(5)
O53 0.107(3) 0.091(3) 0.134(4) -0.059(3) -0.075(3) 0.027(2)
C63 0.086(4) 0.095(5) 0.125(6) -0.068(4) -0.058(4) 0.031(3)
C8 0.091(4) 0.078(4) 0.071(3) -0.017(3) 0.021(3) -0.017(3)
C62 0.059(3) 0.114(5) 0.097(4) -0.064(4) -0.029(3) 0.012(3)
C7 0.095(4) 0.062(3) 0.051(3) -0.001(2) -0.007(3) -0.010(3)
N1 0.068(3) 0.065(3) 0.081(3) -0.030(2) -0.002(2) 0.003(2)
C70 0.050(3) 0.059(3) 0.086(4) -0.013(3) -0.013(2) 0.007(2)
C6 0.068(3) 0.059(3) 0.070(3) -0.007(2) -0.009(2) -0.007(2)
C79 0.067(3) 0.070(3) 0.079(3) -0.004(3) -0.027(3) -0.015(2)
C52 0.087(4) 0.074(4) 0.076(3) -0.032(3) -0.029(3) 0.000(3)
C75 0.118(5) 0.081(4) 0.058(3) -0.022(3) -0.021(3) 0.032(4)
C69 0.054(3) 0.069(3) 0.077(3) -0.011(3) -0.025(2) -0.005(2)
C16 0.088(4) 0.083(4) 0.081(4) -0.002(3) -0.037(3) -0.003(3)
C50 0.225(11) 0.166(9) 0.138(8) -0.064(7) -0.020(7) -0.088(8)
C31 0.078(4) 0.076(4) 0.098(4) -0.019(3) -0.004(3) -0.019(3)
C82 0.090(4) 0.058(3) 0.072(3) -0.001(2) -0.017(3) -0.015(3)
C4 0.081(4) 0.056(3) 0.107(4) -0.025(3) -0.023(3) -0.012(3)
C74 0.091(4) 0.079(4) 0.071(3) -0.031(3) -0.034(3) 0.019(3)
C41 0.107(5) 0.109(5) 0.123(5) -0.061(4) -0.069(4) 0.022(4)
C76 0.089(4) 0.075(4) 0.068(3) -0.012(3) 0.008(3) -0.001(3)
C64 0.092(4) 0.060(3) 0.104(5) -0.023(3) -0.050(4) 0.007(3)
C3 0.082(4) 0.061(3) 0.119(5) -0.036(3) -0.007(3) -0.001(3)
C2 0.090(4) 0.088(4) 0.100(5) -0.050(4) -0.009(3) 0.009(3)
C11 0.077(3) 0.107(4) 0.131(4) -0.049(4) 0.007(3) 0.013(3)
C80 0.065(3) 0.095(4) 0.108(5) -0.009(4) -0.027(3) -0.030(3)
C17 0.124(5) 0.101(5) 0.064(3) -0.034(3) 0.011(3) -0.018(4)
C10 0.069(3) 0.110(5) 0.117(5) -0.035(4) 0.009(3) -0.002(3)
C12 0.092(4) 0.108(4) 0.130(4) -0.026(4) -0.012(4) 0.018(3)
C15 0.133(6) 0.098(5) 0.072(4) -0.026(3) 0.018(4) 0.012(4)
C14 0.060(3) 0.102(5) 0.147(6) -0.052(4) 0.002(4) -0.003(3)
C40 0.114(6) 0.263(12) 0.185(9) -0.126(9) -0.082(6) 0.019(7)
C18 0.164(7) 0.080(5) 0.236(9) -0.059(5) -0.117(7) 0.041(5)
C51 0.128(6) 0.104(5) 0.121(6) -0.048(5) -0.048(5) -0.018(4)
C19 0.183(8) 0.105(5) 0.108(5) -0.010(4) -0.051(5) 0.050(5)

loop_
_atom_type_symbol
_atom_type_description
_atom_type_scat_dispersion_real
_atom_type_scat_dispersion_imag
_atom_type_scat_source
C C 0.0033 0.0016 'International Tables Vol C Tables 4.2.6.8 and 6.1.1.4'
N N 0.0061 0.0033 'International Tables Vol C Tables 4.2.6.8 and 6.1.1.4'
O O 0.0106 0.0060 'International Tables Vol C Tables 4.2.6.8 and 6.1.1.4'
B B 0.0013 0.0007 'International Tables Vol C Tables 4.2.6.8 and 6.1.1.4'
Ni Ni 0.3393 1.1124 'International Tables Vol C Tables 4.2.6.8 and 6.1.1.4'
H H 0.0000 0.0000 'International Tables Vol C Tables 4.2.6.8 and 6.1.1.4'

loop_
_geom_angle_atom_site_label_1
_geom_angle_atom_site_label_2
_geom_angle_atom_site_label_3
_geom_angle
O44 Ni2 O34 92.35(15)
O44 Ni2 O20 90.74(13)
O34 Ni2 O20 93.17(13)
O44 Ni2 N9 93.19(15)
O34 Ni2 N9 172.35(16)
O20 Ni2 N9 81.50(15)
O44 Ni2 O54 173.83(14)
O34 Ni2 O54 81.47(15)
O20 Ni2 O54 89.75(13)
N9 Ni2 O54 92.97(16)
O44 Ni2 N13 89.70(15)
O34 Ni2 N13 89.49(16)
O20 Ni2 N13 177.28(15)
N9 Ni2 N13 95.80(17)
O54 Ni2 N13 90.10(16)
O43 Ni1 O33 109.72(16)
O43 Ni1 O20 97.62(13)
O33 Ni1 O20 91.06(14)
O43 Ni1 N5 97.83(15)
O33 Ni1 N5 152.29(15)
O20 Ni1 N5 82.20(14)
O43 Ni1 N1 91.47(16)
O33 Ni1 N1 87.15(16)
O20 Ni1 N1 170.81(15)
N5 Ni1 N1 95.25(16)
C7 O20 Ni1 113.4(3)
C7 O20 Ni2 113.1(3)
Ni1 O20 Ni2 112.08(13)
C71 C66 C67 114.5(4)
C71 C66 B1 122.3(4)
C67 C66 B1 122.9(4)
C42 O44 Ni2 134.2(3)
C32 O33 Ni1 128.0(3)
C18 N13 C12 113.5(6)
C18 N13 C19 103.6(6)
C12 N13 C19 101.8(6)
C18 N13 Ni2 113.5(4)
C12 N13 Ni2 113.8(4)
C19 N13 Ni2 109.3(4)
C6 N5 C16 109.6(4)
C6 N5 C4 108.6(4)
C16 N5 C4 109.9(4)
C6 N5 Ni1 102.4(3)
C16 N5 Ni1 111.6(3)
C4 N5 Ni1 114.4(3)
C65 C60 C61 114.7(4)
C65 C60 B1 123.3(4)
C61 C60 B1 121.9(4)
C42 O43 Ni1 131.8(3)
C32 O34 Ni2 130.6(3)
O34 C32 O33 125.5(4)
O34 C32 C31 116.8(5)
O33 C32 C31 117.7(5)
C80 C81 C82 119.6(5)
C80 C81 H81 120.2
C82 C81 H81 120.2
C83 C78 C79 114.1(4)
C83 C78 B1 123.6(4)
C79 C78 B1 122.2(4)
C73 C72 C77 114.0(4)
C73 C72 B1 123.1(4)
C77 C72 B1 122.7(4)
C66 C67 C68 122.7(4)
C66 C67 H67 118.6
C68 C67 H67 118.6
C66 B1 C72 111.2(4)
C66 B1 C78 108.3(3)
C72 B1 C78 109.2(3)
C66 B1 C60 108.9(3)
C72 B1 C60 109.0(3)
C78 B1 C60 110.2(4)
C52 O54 Ni2 126.9(3)
C69 C68 C67 120.4(5)
C69 C68 H68 119.8
C67 C68 H68 119.8
C66 C71 C70 123.4(5)
C66 C71 H71 118.3
C70 C71 H71 118.3
C60 C65 C64 123.0(5)
C60 C65 H65 118.5
C64 C65 H65 118.5
C82 C83 C78 123.6(5)
C82 C83 H83 118.2
C78 C83 H83 118.2
O43 C42 O44 126.8(4)
O43 C42 C41 115.8(5)
O44 C42 C41 117.3(5)
C74 C73 C72 122.7(5)
C74 C73 H73 118.6
C72 C73 H73 118.6
C76 C77 C72 123.6(5)
C76 C77 H77 118.2
C72 C77 H77 118.2
C62 C61 C60 123.0(5)
C62 C61 H61 118.5
C60 C61 H61 118.5
C8 N9 C17 110.5(5)
C8 N9 C10 107.6(5)
C17 N9 C10 107.5(5)
C8 N9 Ni2 103.7(3)
C17 N9 Ni2 114.2(3)
C10 N9 Ni2 113.2(4)
C31 C30 H30A 109.5
C31 C30 H30B 109.5
H30A C30 H30B 109.5
C31 C30 H30C 109.5
H30A C30 H30C 109.5
H30B C30 H30C 109.5
C52 O53 H53 109.5
C64 C63 C62 119.9(5)
C64 C63 H63 120.0
C62 C63 H63 120.0
N9 C8 C7 112.4(5)
N9 C8 H8A 109.1
C7 C8 H8A 109.1
N9 C8 H8B 109.1
C7 C8 H8B 109.1
H8A C8 H8B 107.9
C63 C62 C61 119.6(6)
C63 C62 H62 120.2
C61 C62 H62 120.2
O20 C7 C6 110.1(4)
O20 C7 C8 111.0(4)
C6 C7 C8 106.8(5)
O20 C7 H7 109.6
C6 C7 H7 109.6
C8 C7 H7 109.6
C15 N1 C14 108.5(5)
C15 N1 C2 107.7(5)
C14 N1 C2 110.8(5)
C15 N1 Ni1 108.1(3)
C14 N1 Ni1 109.0(4)
C2 N1 Ni1 112.6(3)
C69 C70 C71 120.0(5)
C69 C70 H70 120.0
C71 C70 H70 120.0
N5 C6 C7 111.5(4)
N5 C6 H6A 109.3
C7 C6 H6A 109.3
N5 C6 H6B 109.3
C7 C6 H6B 109.3
H6A C6 H6B 108.0
C80 C79 C78 123.4(5)
C80 C79 H79 118.3
C78 C79 H79 118.3
O54 C52 O53 123.7(5)
O54 C52 C51 122.2(6)
O53 C52 C51 114.1(5)
C74 C75 C76 118.8(5)
C74 C75 H75 120.6
C76 C75 H75 120.6
C68 C69 C70 118.9(4)
C68 C69 H69 120.5
C70 C69 H69 120.5
N5 C16 H16A 109.5
N5 C16 H16B 109.5
H16A C16 H16B 109.5
N5 C16 H16C 109.5
H16A C16 H16C 109.5
H16B C16 H16C 109.5
C51 C50 H50A 109.5
C51 C50 H50B 109.5
H50A C50 H50B 109.5
C51 C50 H50C 109.5
H50A C50 H50C 109.5
H50B C50 H50C 109.5
C30 C31 C32 114.5(5)
C30 C31 H31A 108.6
C32 C31 H31A 108.6
C30 C31 H31B 108.6
C32 C31 H31B 108.6
H31A C31 H31B 107.6
C81 C82 C83 119.3(5)
C81 C82 H82 120.3
C83 C82 H82 120.3
N5 C4 C3 114.2(4)
N5 C4 H4A 108.7
C3 C4 H4A 108.7
N5 C4 H4B 108.7
C3 C4 H4B 108.7
H4A C4 H4B 107.6
C75 C74 C73 120.9(5)
C75 C74 H74 119.5
C73 C74 H74 119.5
C40 C41 C42 118.2(6)
C40 C41 H41A 107.8
C42 C41 H41A 107.8
C40 C41 H41B 107.8
C42 C41 H41B 107.8
H41A C41 H41B 107.1
C75 C76 C77 119.9(6)
C75 C76 H76 120.1
C77 C76 H76 120.1
C63 C64 C65 119.7(6)
C63 C64 H64 120.1
C65 C64 H64 120.1
C4 C3 C2 113.1(5)
C4 C3 H3A 109.0
C2 C3 H3A 109.0
C4 C3 H3B 109.0
C2 C3 H3B 109.0
H3A C3 H3B 107.8
N1 C2 C3 116.0(5)
N1 C2 H2A 108.3
C3 C2 H2A 108.3
N1 C2 H2B 108.3
C3 C2 H2B 108.3
H2A C2 H2B 107.4
C10 C11 C12 110.2(6)
C10 C11 H11A 109.6
C12 C11 H11A 109.6
C10 C11 H11B 109.6
C12 C11 H11B 109.6
H11A C11 H11B 108.1
C81 C80 C79 120.0(5)
C81 C80 H80 120.0
C79 C80 H80 120.0
N9 C17 H17A 109.5
N9 C17 H17B 109.5
H17A C17 H17B 109.5
N9 C17 H17C 109.5
H17A C17 H17C 109.5
H17B C17 H17C 109.5
C11 C10 N9 115.4(6)
C11 C10 H10A 108.4
N9 C10 H10A 108.4
C11 C10 H10B 108.4
N9 C10 H10B 108.4
H10A C10 H10B 107.5
N13 C12 C11 112.7(6)
N13 C12 H12A 109.1
C11 C12 H12A 109.1
N13 C12 H12B 109.1
C11 C12 H12B 109.1
H12A C12 H12B 107.8
N1 C15 H15A 109.5
N1 C15 H15B 109.5
H15A C15 H15B 109.5
N1 C15 H15C 109.5
H15A C15 H15C 109.5
H15B C15 H15C 109.5
N1 C14 H14A 109.5
N1 C14 H14B 109.5
H14A C14 H14B 109.5
N1 C14 H14C 109.5
H14A C14 H14C 109.5
H14B C14 H14C 109.5
C41 C40 H40A 109.5
C41 C40 H40B 109.5
H40A C40 H40B 109.5
C41 C40 H40C 109.5
H40A C40 H40C 109.5
H40B C40 H40C 109.5
N13 C18 H18A 109.5
N13 C18 H18B 109.5
H18A C18 H18B 109.5
N13 C18 H18C 109.5
H18A C18 H18C 109.5
H18B C18 H18C 109.5
C50 C51 C52 113.9(6)
C50 C51 H51A 108.8
C52 C51 H51A 108.8
C50 C51 H51B 108.8
C52 C51 H51B 108.8
H51A C51 H51B 107.7
N13 C19 H19A 109.5
N13 C19 H19B 109.5
H19A C19 H19B 109.5
N13 C19 H19C 109.5
H19A C19 H19C 109.5
H19B C19 H19C 109.5

loop_
_geom_bond_atom_site_label_1
_geom_bond_atom_site_label_2
_geom_bond_distance
Ni2 O44 2.047(3)
Ni2 O34 2.059(3)
Ni2 O20 2.070(3)
Ni2 N9 2.130(4)
Ni2 O54 2.146(3)
Ni2 N13 2.151(4)
Ni1 O43 1.973(3)
Ni1 O33 1.979(3)
Ni1 O20 2.024(3)
Ni1 N5 2.086(4)
Ni1 N1 2.130(4)
O20 C7 1.437(5)
C66 C71 1.380(6)
C66 C67 1.399(6)
C66 B1 1.642(6)
O44 C42 1.250(6)
O33 C32 1.255(6)
N13 C18 1.416(8)
N13 C12 1.456(8)
N13 C19 1.480(8)
N5 C6 1.475(6)
N5 C16 1.480(6)
N5 C4 1.487(6)
C60 C65 1.378(6)
C60 C61 1.396(7)
C60 B1 1.656(7)
O43 C42 1.249(6)
O34 C32 1.239(6)
C32 C31 1.498(7)
C81 C80 1.362(8)
C81 C82 1.378(8)
C81 H81 0.9300
C78 C83 1.390(6)
C78 C79 1.400(6)
C78 B1 1.651(6)
C72 C73 1.392(6)
C72 C77 1.395(6)
C72 B1 1.643(7)
C67 C68 1.401(6)
C67 H67 0.9300
O54 C52 1.211(6)
C68 C69 1.364(7)
C68 H68 0.9300
C71 C70 1.400(6)
C71 H71 0.9300
C65 C64 1.398(7)
C65 H65 0.9300
C83 C82 1.381(6)
C83 H83 0.9300
C42 C41 1.513(7)
C73 C74 1.389(7)
C73 H73 0.9300
C77 C76 1.383(7)
C77 H77 0.9300
C61 C62 1.386(7)
C61 H61 0.9300
N9 C8 1.447(7)
N9 C17 1.487(7)
N9 C10 1.502(7)
C30 C31 1.450(9)
C30 H30A 0.9600
C30 H30B 0.9600
C30 H30C 0.9600
O53 C52 1.286(6)
O53 H53 0.8200
C63 C64 1.355(9)
C63 C62 1.361(9)
C63 H63 0.9300
C8 C7 1.551(8)
C8 H8A 0.9700
C8 H8B 0.9700
C62 H62 0.9300
C7 C6 1.521(7)
C7 H7 0.9800
N1 C15 1.480(7)
N1 C14 1.481(7)
N1 C2 1.482(7)
C70 C69 1.371(7)
C70 H70 0.9300
C6 H6A 0.9700
C6 H6B 0.9700
C79 C80 1.376(7)
C79 H79 0.9300
C52 C51 1.500(8)
C75 C74 1.355(8)
C75 C76 1.372(9)
C75 H75 0.9300
C69 H69 0.9300
C16 H16A 0.9600
C16 H16B 0.9600
C16 H16C 0.9600
C50 C51 1.491(11)
C50 H50A 0.9600
C50 H50B 0.9600
C50 H50C 0.9600
C31 H31A 0.9700
C31 H31B 0.9700
C82 H82 0.9300
C4 C3 1.499(8)
C4 H4A 0.9700
C4 H4B 0.9700
C74 H74 0.9300
C41 C40 1.411(10)
C41 H41A 0.9700
C41 H41B 0.9700
C76 H76 0.9300
C64 H64 0.9300
C3 C2 1.506(8)
C3 H3A 0.9700
C3 H3B 0.9700
C2 H2A 0.9700
C2 H2B 0.9700
C11 C10 1.494(9)
C11 C12 1.566(10)
C11 H11A 0.9700
C11 H11B 0.9700
C80 H80 0.9300
C17 H17A 0.9600
C17 H17B 0.9600
C17 H17C 0.9600
C10 H10A 0.9700
C10 H10B 0.9700
C12 H12A 0.9700
C12 H12B 0.9700
C15 H15A 0.9600
C15 H15B 0.9600
C15 H15C 0.9600
C14 H14A 0.9600
C14 H14B 0.9600
C14 H14C 0.9600
C40 H40A 0.9600
C40 H40B 0.9600
C40 H40C 0.9600
C18 H18A 0.9600
C18 H18B 0.9600
C18 H18C 0.9600
C51 H51A 0.9700
C51 H51B 0.9700
C19 H19A 0.9600
C19 H19B 0.9600
C19 H19C 0.9600
